data_7016581
loop_
_publ_author_name
'Hanh Nguyen, Duc'
'P\'erez-Torrente, Jes\'us J'
'Lomba, Laura'
'Victoria Jim\'enez, M'
'Lahoz, Fernando J.'
'Oro, Luis A.'

_publ_section_title
;
 Unsaturated iridium pyridinedicarboxylate pincer complexes with
 catalytic activity in borylation of arenes.
;
_journal_issue 33
_journal_name_full 'Dalton transactions (Cambridge, England : 2003)'
_journal_page_first 8429
_journal_page_last 8435
_journal_paper_doi 10.1039/c1dt11046b
_journal_volume 40
_journal_year 2011
_chemical_formula_moiety 'C16 H20 Ir N O5, C H4 O'
_chemical_formula_sum 'C17 H24 Ir N O6'
_chemical_formula_weight 530.57
_chemical_name_systematic
;
?
;
_space_group_IT_number 14
_symmetry_cell_setting monoclinic
_symmetry_space_group_name_Hall '-P 2ybc'
_symmetry_space_group_name_H-M 'P 1 21/c 1'
_atom_sites_solution_hydrogens geom
_atom_sites_solution_primary direct
_atom_sites_solution_secondary difmap
_audit_creation_method SHELXL-97
_cell_angle_alpha 90.00
_cell_angle_beta 116.4180(10)
_cell_angle_gamma 90.00
_cell_formula_units_Z 4
_cell_length_a 12.5949(7)
_cell_length_b 13.7791(8)
_cell_length_c 11.4521(7)
_cell_measurement_reflns_used 4797
_cell_measurement_temperature 100(2)
_cell_measurement_theta_max 28.47
_cell_measurement_theta_min 2.33
_cell_volume 1779.92(18)
_computing_cell_refinement 'SAINT+ v. 6.45 (Bruker AXS, 2003)'
_computing_data_collection 'SMART v. 5.611 (Bruker AXS, 2000)'
_computing_data_reduction 'SAINT+ v. 6.45 (Bruker AXS, 2003)'
_computing_molecular_graphics 'XP program, SHELXTL v6.12, Bruker2000'
_computing_publication_material 'XCIF program, SHELXTLv6.12, BrukerAXS'
_computing_structure_refinement 'SHELXL-97 (Sheldrick, 1997)'
_computing_structure_solution 'SHELXS-97 (Sheldrick, 1990)'
_diffrn_ambient_temperature 100(2)
_diffrn_detector_area_resol_mean 8.26
_diffrn_measured_fraction_theta_full 0.992
_diffrn_measured_fraction_theta_max 0.916
_diffrn_measurement_device_type 'Bruker SMART APEX CCD system'
_diffrn_measurement_method '\w rotations with narrow frames'
_diffrn_radiation_monochromator graphite
_diffrn_radiation_source 'fine-focus sealed tube'
_diffrn_radiation_type MoK\a
_diffrn_radiation_wavelength 0.71073
_diffrn_reflns_av_R_equivalents 0.0260
_diffrn_reflns_av_sigmaI/netI 0.0339
_diffrn_reflns_limit_h_max 16
_diffrn_reflns_limit_h_min -16
_diffrn_reflns_limit_k_max 10
_diffrn_reflns_limit_k_min -18
_diffrn_reflns_limit_l_max 15
_diffrn_reflns_limit_l_min -15
_diffrn_reflns_number 11737
_diffrn_reflns_theta_full 27.50
_diffrn_reflns_theta_max 28.83
_diffrn_reflns_theta_min 1.81
_diffrn_standards_decay_% 'no decay'
_exptl_absorpt_coefficient_mu 7.534
_exptl_absorpt_correction_T_max 0.3998
_exptl_absorpt_correction_T_min 0.3425
_exptl_absorpt_correction_type multi-scan
_exptl_absorpt_process_details
;
SADABS: Area-Detector Absorption Correction. (1996) Bruker-AXS
within SAINT+ package, v. 6.45.
;
_exptl_crystal_colour yellow
_exptl_crystal_density_diffrn 1.980
_exptl_crystal_density_method 'not measured'
_exptl_crystal_description primatic
_exptl_crystal_F_000 1032
_exptl_crystal_size_max 0.18
_exptl_crystal_size_mid 0.16
_exptl_crystal_size_min 0.15
_refine_diff_density_max 2.370
_refine_diff_density_min -1.514
_refine_diff_density_rms 0.150
_refine_ls_extinction_method none
_refine_ls_goodness_of_fit_ref 1.051
_refine_ls_hydrogen_treatment mixed
_refine_ls_matrix_type full
_refine_ls_number_parameters 292
_refine_ls_number_reflns 4273
_refine_ls_number_restraints 0
_refine_ls_restrained_S_all 1.051
_refine_ls_R_factor_all 0.0321
_refine_ls_R_factor_gt 0.0268
_refine_ls_shift/su_max 0.003
_refine_ls_shift/su_mean 0.000
_refine_ls_structure_factor_coef Fsqd
_refine_ls_weighting_details 'calc w=1/[\s^2^(Fo^2^)+(0.0257P)^2^+3.7013P] where P=(Fo^2^+2Fc^2^)/3'
_refine_ls_weighting_scheme calc
_refine_ls_wR_factor_gt 0.0588
_refine_ls_wR_factor_ref 0.0607
_reflns_number_gt 3785
_reflns_number_total 4273
_reflns_threshold_expression >2sigma(I)
_cod_data_source_file c1dt11046b.txt
_cod_data_source_block compound_1
_cod_original_sg_symbol_H-M P21/c
_cod_database_code 7016581

loop_
_symmetry_equiv_pos_as_xyz
'x, y, z'
'-x, y+1/2, -z+1/2'
'-x, -y, -z'
'x, -y-1/2, z-1/2'

loop_
_atom_site_label
_atom_site_type_symbol
_atom_site_fract_x
_atom_site_fract_y
_atom_site_fract_z
_atom_site_U_iso_or_equiv
_atom_site_adp_type
_atom_site_occupancy
_atom_site_symmetry_multiplicity
_atom_site_calc_flag
_atom_site_refinement_flags
Ir1 Ir 0.217809(12) 0.420636(11) 0.961832(13) 0.01282(6) Uani 1 1 d .
O1 O 0.3070(2) 0.4853(2) 1.1433(3) 0.0149(6) Uani 1 1 d .
O2 O 0.4612(3) 0.4628(2) 1.3390(3) 0.0192(6) Uani 1 1 d .
O3 O 0.1728(2) 0.3123(2) 0.8223(3) 0.0186(6) Uani 1 1 d .
O4 O 0.2247(3) 0.1628(2) 0.7903(3) 0.0238(7) Uani 1 1 d .
N1 N 0.3383(3) 0.3207(2) 1.0562(3) 0.0139(7) Uani 1 1 d .
C1 C 0.3971(4) 0.4358(3) 1.2293(4) 0.0156(8) Uani 1 1 d .
C2 C 0.4174(3) 0.3387(3) 1.1805(4) 0.0139(8) Uani 1 1 d .
C3 C 0.5026(4) 0.2706(3) 1.2493(4) 0.0176(8) Uani 1 1 d .
H3 H 0.557(4) 0.283(3) 1.336(5) 0.021 Uiso 1 1 d .
C4 C 0.5059(4) 0.1845(3) 1.1883(4) 0.0190(8) Uani 1 1 d .
H4 H 0.567(4) 0.134(4) 1.234(4) 0.023 Uiso 1 1 d .
C5 C 0.4217(4) 0.1667(3) 1.0592(4) 0.0180(8) Uani 1 1 d .
H5 H 0.422(4) 0.113(4) 1.018(5) 0.022 Uiso 1 1 d .
C6 C 0.3389(3) 0.2380(3) 0.9958(4) 0.0157(8) Uani 1 1 d .
C7 C 0.2387(3) 0.2355(3) 0.8581(4) 0.0180(8) Uani 1 1 d .
C11 C 0.3253(4) 0.4937(4) 0.8973(5) 0.0251(10) Uani 1 1 d .
H11 H 0.397(5) 0.472(4) 0.937(5) 0.030 Uiso 1 1 d .
C12 C 0.3354(4) 0.6008(4) 0.9438(5) 0.0292(11) Uani 1 1 d .
H12A H 0.3625 0.6418 0.8913 0.035 Uiso 1 1 calc R
H12B H 0.3953 0.6052 1.0361 0.035 Uiso 1 1 calc R
C13 C 0.2107(5) 0.6404(3) 0.9299(5) 0.0288(11) Uani 1 1 d .
H13A H 0.225(4) 0.676(4) 1.011(5) 0.035 Uiso 1 1 d .
H13B H 0.180(5) 0.679(4) 0.865(5) 0.035 Uiso 1 1 d .
C14 C 0.1266(4) 0.5594(3) 0.9208(5) 0.0227(9) Uani 1 1 d .
H14 H 0.091(5) 0.562(3) 0.977(5) 0.027 Uiso 1 1 d .
C15 C 0.0670(4) 0.4992(3) 0.8152(4) 0.0243(10) Uani 1 1 d .
H15 H 0.001(4) 0.460(4) 0.817(5) 0.029 Uiso 1 1 d .
C16 C 0.0647(5) 0.5027(4) 0.6826(4) 0.0313(11) Uani 1 1 d .
H16A H 0.052(5) 0.439(4) 0.643(5) 0.038 Uiso 1 1 d .
H16B H -0.007(5) 0.549(4) 0.623(5) 0.038 Uiso 1 1 d .
C17 C 0.1698(5) 0.5407(4) 0.6693(5) 0.0367(12) Uani 1 1 d .
H17A H 0.177(5) 0.616(5) 0.690(5) 0.044 Uiso 1 1 d .
H17B H 0.146(5) 0.536(4) 0.564(6) 0.044 Uiso 1 1 d .
C18 C 0.2836(5) 0.4862(4) 0.7507(5) 0.0306(11) Uani 1 1 d .
H18A H 0.257(5) 0.421(4) 0.716(5) 0.037 Uiso 1 1 d .
H18B H 0.360(5) 0.521(4) 0.728(5) 0.037 Uiso 1 1 d .
O5 O 0.0954(3) 0.3517(2) 1.0348(3) 0.0167(6) Uani 1 1 d .
H5M H 0.125(4) 0.348(4) 1.108(5) 0.020 Uiso 1 1 d .
C19 C 0.0336(4) 0.2623(3) 0.9819(4) 0.0238(9) Uani 1 1 d .
H19A H -0.012(5) 0.243(4) 1.025(5) 0.036 Uiso 1 1 d .
H19B H 0.084(5) 0.211(4) 0.995(5) 0.036 Uiso 1 1 d .
H19C H -0.025(4) 0.277(4) 0.886(5) 0.036 Uiso 1 1 d .
C1S C 0.2468(5) 0.5896(4) 0.3896(5) 0.0292(11) Uani 1 1 d .
H2S H 0.211(5) 0.627(5) 0.420(6) 0.044 Uiso 1 1 d .
H3S H 0.217(5) 0.518(4) 0.396(6) 0.044 Uiso 1 1 d .
H4S H 0.331(6) 0.592(4) 0.434(6) 0.044 Uiso 1 1 d .
O1S O 0.2085(3) 0.6202(3) 0.2592(3) 0.0286(8) Uani 1 1 d .
H1S H 0.230(6) 0.588(5) 0.238(7) 0.043 Uiso 1 1 d .

loop_
_atom_site_aniso_label
_atom_site_aniso_U_11
_atom_site_aniso_U_22
_atom_site_aniso_U_33
_atom_site_aniso_U_23
_atom_site_aniso_U_13
_atom_site_aniso_U_12
Ir1 0.01163(8) 0.01368(9) 0.01349(8) 0.00363(6) 0.00588(6) 0.00366(6)
O1 0.0139(13) 0.0135(14) 0.0151(13) -0.0007(11) 0.0044(11) 0.0008(11)
O2 0.0215(15) 0.0177(15) 0.0168(13) -0.0044(12) 0.0072(12) -0.0055(12)
O3 0.0157(14) 0.0231(16) 0.0152(13) 0.0011(11) 0.0054(12) 0.0052(12)
O4 0.0234(16) 0.0261(17) 0.0178(14) -0.0070(12) 0.0055(13) 0.0050(13)
N1 0.0142(16) 0.0145(17) 0.0131(15) 0.0018(13) 0.0063(13) 0.0018(13)
C1 0.0156(19) 0.014(2) 0.0216(19) 0.0007(15) 0.0125(17) -0.0025(15)
C2 0.0131(18) 0.0137(19) 0.0161(18) 0.0027(15) 0.0075(15) 0.0024(15)
C3 0.0151(19) 0.019(2) 0.0167(18) -0.0003(16) 0.0055(16) -0.0003(16)
C4 0.019(2) 0.017(2) 0.020(2) 0.0044(16) 0.0080(17) 0.0055(17)
C5 0.020(2) 0.014(2) 0.0192(19) -0.0012(16) 0.0086(17) 0.0041(16)
C6 0.0164(19) 0.017(2) 0.0139(17) -0.0002(15) 0.0074(15) 0.0001(16)
C7 0.0162(19) 0.024(2) 0.0139(17) -0.0001(16) 0.0068(16) 0.0033(17)
C11 0.015(2) 0.033(3) 0.029(2) 0.010(2) 0.0105(19) 0.0048(19)
C12 0.027(2) 0.030(3) 0.025(2) 0.0028(19) 0.007(2) -0.012(2)
C13 0.047(3) 0.014(2) 0.025(2) 0.0023(18) 0.015(2) 0.003(2)
C14 0.025(2) 0.016(2) 0.033(2) 0.0123(18) 0.018(2) 0.0112(17)
C15 0.014(2) 0.024(2) 0.031(2) 0.0163(19) 0.0055(18) 0.0052(18)
C16 0.036(3) 0.026(3) 0.019(2) 0.0009(19) 0.001(2) -0.004(2)
C17 0.042(3) 0.046(3) 0.021(2) 0.004(2) 0.013(2) 0.000(3)
C18 0.040(3) 0.031(3) 0.028(2) 0.004(2) 0.022(2) 0.005(2)
O5 0.0175(15) 0.0171(15) 0.0143(13) 0.0020(11) 0.0060(12) -0.0005(12)
C19 0.023(2) 0.019(2) 0.025(2) -0.0011(18) 0.0080(19) -0.0055(19)
C1S 0.028(3) 0.033(3) 0.028(2) -0.004(2) 0.013(2) 0.001(2)
O1S 0.0272(18) 0.034(2) 0.0252(16) -0.0044(15) 0.0117(14) 0.0083(15)

loop_
_atom_type_symbol
_atom_type_description
_atom_type_scat_dispersion_real
_atom_type_scat_dispersion_imag
_atom_type_scat_source
C C 0.0033 0.0016 'International Tables Vol C Tables 4.2.6.8 and 6.1.1.4'
H H 0.0000 0.0000 'International Tables Vol C Tables 4.2.6.8 and 6.1.1.4'
N N 0.0061 0.0033 'International Tables Vol C Tables 4.2.6.8 and 6.1.1.4'
O O 0.0106 0.0060 'International Tables Vol C Tables 4.2.6.8 and 6.1.1.4'
Ir Ir -1.4442 7.9887 'International Tables Vol C Tables 4.2.6.8 and 6.1.1.4'

loop_
_geom_angle_atom_site_label_1
_geom_angle_atom_site_label_2
_geom_angle_atom_site_label_3
_geom_angle
N1 Ir1 C11 93.95(16)
N1 Ir1 O3 78.45(12)
C11 Ir1 O3 94.16(16)
N1 Ir1 O1 79.02(12)
C11 Ir1 O1 90.03(16)
O3 Ir1 O1 157.31(11)
N1 Ir1 C14 159.26(17)
C11 Ir1 C14 82.05(18)
O3 Ir1 C14 122.02(15)
O1 Ir1 C14 80.64(15)
N1 Ir1 C15 163.72(17)
C11 Ir1 C15 88.13(17)
O3 Ir1 C15 85.30(15)
O1 Ir1 C15 117.16(16)
C14 Ir1 C15 36.98(18)
N1 Ir1 O5 89.39(12)
C11 Ir1 O5 175.71(16)
O3 Ir1 O5 89.14(11)
O1 Ir1 O5 87.96(11)
C14 Ir1 O5 93.88(14)
C15 Ir1 O5 89.41(14)
C1 O1 Ir1 115.5(2)
C7 O3 Ir1 115.3(2)
C6 N1 C2 122.2(3)
C6 N1 Ir1 119.4(3)
C2 N1 Ir1 118.4(3)
O2 C1 O1 124.9(4)
O2 C1 C2 120.7(4)
O1 C1 C2 114.4(3)
N1 C2 C3 120.0(4)
N1 C2 C1 112.6(3)
C3 C2 C1 127.3(4)
C2 C3 C4 119.0(4)
C2 C3 H3 120(3)
C4 C3 H3 121(3)
C3 C4 C5 120.1(4)
C3 C4 H4 122(3)
C5 C4 H4 118(3)
C6 C5 C4 117.9(4)
C6 C5 H5 120(3)
C4 C5 H5 122(3)
N1 C6 C5 120.8(4)
N1 C6 C7 111.3(3)
C5 C6 C7 127.8(4)
O4 C7 O3 125.0(4)
O4 C7 C6 119.5(4)
O3 C7 C6 115.4(3)
C18 C11 C12 112.2(4)
C18 C11 Ir1 113.7(3)
C12 C11 Ir1 107.8(3)
C18 C11 H11 109(3)
C12 C11 H11 104(4)
Ir1 C11 H11 110(3)
C11 C12 C13 111.2(4)
C11 C12 H12A 109.4
C13 C12 H12A 109.4
C11 C12 H12B 109.4
C13 C12 H12B 109.4
H12A C12 H12B 108.0
C14 C13 C12 112.4(4)
C14 C13 H13A 105(3)
C12 C13 H13A 108(3)
C14 C13 H13B 112(4)
C12 C13 H13B 110(4)
H13A C13 H13B 109(5)
C15 C14 C13 126.6(4)
C15 C14 Ir1 71.9(2)
C13 C14 Ir1 110.4(3)
C15 C14 H14 113(3)
C13 C14 H14 117(3)
Ir1 C14 H14 105(3)
C14 C15 C16 128.5(4)
C14 C15 Ir1 71.1(2)
C16 C15 Ir1 114.3(3)
C14 C15 H15 116(3)
C16 C15 H15 113(3)
Ir1 C15 H15 100(3)
C17 C16 C15 119.6(4)
C17 C16 H16A 104(3)
C15 C16 H16A 111(3)
C17 C16 H16B 105(3)
C15 C16 H16B 107(3)
H16A C16 H16B 109(4)
C16 C17 C18 113.7(4)
C16 C17 H17A 109(3)
C18 C17 H17A 113(3)
C16 C17 H17B 106(3)
C18 C17 H17B 111(3)
H17A C17 H17B 105(4)
C17 C18 C11 114.3(4)
C17 C18 H18A 98(3)
C11 C18 H18A 114(3)
C17 C18 H18B 107(3)
C11 C18 H18B 107(3)
H18A C18 H18B 116(4)
C19 O5 Ir1 122.3(3)
C19 O5 H5M 109(4)
Ir1 O5 H5M 111(4)
O5 C19 H19A 111(3)
O5 C19 H19B 113(3)
H19A C19 H19B 104(5)
O5 C19 H19C 106(3)
H19A C19 H19C 107(4)
H19B C19 H19C 116(4)
O1S C1S H2S 105(4)
O1S C1S H3S 112(3)
H2S C1S H3S 105(5)
O1S C1S H4S 109(4)
H2S C1S H4S 115(5)
H3S C1S H4S 110(4)
C1S O1S H1S 102(7)

loop_
_geom_bond_atom_site_label_1
_geom_bond_atom_site_label_2
_geom_bond_distance
Ir1 N1 1.977(3)
Ir1 C11 2.069(4)
Ir1 O3 2.073(3)
Ir1 O1 2.073(3)
Ir1 C14 2.171(4)
Ir1 C15 2.181(4)
Ir1 O5 2.263(3)
O1 C1 1.315(5)
O2 C1 1.211(5)
O3 C7 1.294(5)
O4 C7 1.231(5)
N1 C6 1.334(5)
N1 C2 1.349(5)
C1 C2 1.515(5)
C2 C3 1.378(5)
C3 C4 1.387(6)
C3 H3 0.94(5)
C4 C5 1.405(6)
C4 H4 1.00(5)
C5 C6 1.382(6)
C5 H5 0.88(5)
C6 C7 1.519(5)
C11 C18 1.523(6)
C11 C12 1.555(7)
C11 H11 0.86(5)
C12 C13 1.602(7)
C12 H12A 0.9900
C12 H12B 0.9900
C13 C14 1.510(7)
C13 H13A 1.00(5)
C13 H13B 0.85(5)
C14 C15 1.381(7)
C14 H14 0.93(5)
C15 C16 1.507(7)
C15 H15 1.00(5)
C16 C17 1.493(8)
C16 H16A 0.96(6)
C16 H16B 1.07(6)
C17 C18 1.515(7)
C17 H17A 1.06(6)
C17 H17B 1.10(6)
C18 H18A 0.98(5)
C18 H18B 1.20(5)
O5 C19 1.439(5)
O5 H5M 0.75(5)
C19 H19A 0.95(5)
C19 H19B 0.92(6)
C19 H19C 1.03(5)
C1S O1S 1.414(6)
C1S H2S 0.86(6)
C1S H3S 1.07(6)
C1S H4S 0.96(6)
O1S H1S 0.63(6)

loop_
_geom_torsion_atom_site_label_1
_geom_torsion_atom_site_label_2
_geom_torsion_atom_site_label_3
_geom_torsion_atom_site_label_4
_geom_torsion
N1 Ir1 O1 C1 1.7(3)
C11 Ir1 O1 C1 -92.3(3)
O3 Ir1 O1 C1 8.6(4)
C14 Ir1 O1 C1 -174.2(3)
C15 Ir1 O1 C1 179.8(3)
O5 Ir1 O1 C1 91.5(3)
N1 Ir1 O3 C7 0.1(3)
C11 Ir1 O3 C7 93.2(3)
O1 Ir1 O3 C7 -6.9(5)
C14 Ir1 O3 C7 176.5(3)
C15 Ir1 O3 C7 -179.0(3)
O5 Ir1 O3 C7 -89.5(3)
C11 Ir1 N1 C6 -92.7(3)
O3 Ir1 N1 C6 0.7(3)
O1 Ir1 N1 C6 178.0(3)
C14 Ir1 N1 C6 -170.6(4)
C15 Ir1 N1 C6 4.2(7)
O5 Ir1 N1 C6 90.0(3)
C11 Ir1 N1 C2 87.5(3)
O3 Ir1 N1 C2 -179.0(3)
O1 Ir1 N1 C2 -1.7(3)
C14 Ir1 N1 C2 9.6(6)
C15 Ir1 N1 C2 -175.6(5)
O5 Ir1 N1 C2 -89.8(3)
Ir1 O1 C1 O2 178.1(3)
Ir1 O1 C1 C2 -1.4(4)
C6 N1 C2 C3 0.2(6)
Ir1 N1 C2 C3 179.9(3)
C6 N1 C2 C1 -178.3(3)
Ir1 N1 C2 C1 1.5(4)
O2 C1 C2 N1 -179.5(4)
O1 C1 C2 N1 0.0(5)
O2 C1 C2 C3 2.1(6)
O1 C1 C2 C3 -178.3(4)
N1 C2 C3 C4 0.5(6)
C1 C2 C3 C4 178.7(4)
C2 C3 C4 C5 -1.3(6)
C3 C4 C5 C6 1.4(6)
C2 N1 C6 C5 -0.1(6)
Ir1 N1 C6 C5 -179.8(3)
C2 N1 C6 C7 178.5(3)
Ir1 N1 C6 C7 -1.3(4)
C4 C5 C6 N1 -0.7(6)
C4 C5 C6 C7 -179.0(4)
Ir1 O3 C7 O4 178.5(3)
Ir1 O3 C7 C6 -0.7(4)
N1 C6 C7 O4 -178.0(4)
C5 C6 C7 O4 0.5(7)
N1 C6 C7 O3 1.3(5)
C5 C6 C7 O3 179.7(4)
N1 Ir1 C11 C18 111.3(3)
O3 Ir1 C11 C18 32.6(3)
O1 Ir1 C11 C18 -169.7(3)
C14 Ir1 C11 C18 -89.2(4)
C15 Ir1 C11 C18 -52.5(4)
N1 Ir1 C11 C12 -123.7(3)
O3 Ir1 C11 C12 157.6(3)
O1 Ir1 C11 C12 -44.7(3)
C14 Ir1 C11 C12 35.9(3)
C15 Ir1 C11 C12 72.5(3)
C18 C11 C12 C13 85.7(5)
Ir1 C11 C12 C13 -40.2(4)
C11 C12 C13 C14 19.7(5)
C12 C13 C14 C15 -72.9(6)
C12 C13 C14 Ir1 9.2(5)
N1 Ir1 C14 C15 177.6(4)
C11 Ir1 C14 C15 97.5(3)
O3 Ir1 C14 C15 7.6(3)
O1 Ir1 C14 C15 -171.1(3)
O5 Ir1 C14 C15 -83.8(3)
N1 Ir1 C14 C13 54.4(6)
C11 Ir1 C14 C13 -25.7(3)
O3 Ir1 C14 C13 -115.6(3)
O1 Ir1 C14 C13 65.7(3)
C15 Ir1 C14 C13 -123.2(5)
O5 Ir1 C14 C13 153.0(3)
C13 C14 C15 C16 -4.1(8)
Ir1 C14 C15 C16 -106.5(5)
C13 C14 C15 Ir1 102.4(4)
N1 Ir1 C15 C14 -176.9(5)
C11 Ir1 C15 C14 -79.2(3)
O3 Ir1 C15 C14 -173.6(3)
O1 Ir1 C15 C14 9.9(3)
O5 Ir1 C15 C14 97.3(3)
N1 Ir1 C15 C16 -52.3(7)
C11 Ir1 C15 C16 45.4(4)
O3 Ir1 C15 C16 -49.0(3)
O1 Ir1 C15 C16 134.5(3)
C14 Ir1 C15 C16 124.6(5)
O5 Ir1 C15 C16 -138.1(3)
C14 C15 C16 C17 29.9(8)
Ir1 C15 C16 C17 -54.7(6)
C15 C16 C17 C18 57.9(7)
C16 C17 C18 C11 -63.9(6)
C12 C11 C18 C17 -53.3(6)
Ir1 C11 C18 C17 69.4(5)
N1 Ir1 O5 C19 -74.9(3)
O3 Ir1 O5 C19 3.6(3)
O1 Ir1 O5 C19 -153.9(3)
C14 Ir1 O5 C19 125.6(3)
C15 Ir1 O5 C19 88.9(3)
